data_4513056
loop_
_publ_author_name
'Capacci-Daniel, Christina A.'
'Mohammadi, Cameron'
'Urbelis, Jessica H.'
'Heyrana, Katrina'
'Khatri, Natasha M.'
'Solomos, Marina A.'
'Swift, Jennifer A.'

_publ_section_title
;
 Structural Diversity in 1,3-Bis(m-cyanophenyl)urea
;
_journal_issue 5
_journal_name_full 'Crystal Growth &amp; Design'
_journal_page_first 2373
_journal_paper_doi 10.1021/acs.cgd.5b00168
_journal_volume 15
_journal_year 2015
_chemical_formula_moiety 'C15 H10 N4 O'
_chemical_formula_sum 'C15 H10 N4 O'
_chemical_formula_weight 262.27
_chemical_name_common e-mCyPU
_chemical_name_systematic
; 
 ? 
;
_space_group_IT_number 15
_symmetry_cell_setting monoclinic
_symmetry_space_group_name_Hall '-C 2yc'
_symmetry_space_group_name_H-M 'C 1 2/c 1'
_atom_sites_solution_hydrogens geom
_atom_sites_solution_primary direct
_atom_sites_solution_secondary difmap
_audit_creation_method SHELXL-97
_cell_angle_alpha 90.00
_cell_angle_beta 90.1240(10)
_cell_angle_gamma 90.00
_cell_formula_units_Z 4
_cell_length_a 8.1587(9)
_cell_length_b 14.4326(15)
_cell_length_c 10.5651(11)
_cell_measurement_reflns_used 4382
_cell_measurement_temperature 100
_cell_measurement_theta_max 28.258
_cell_measurement_theta_min 2.823
_cell_volume 1244.1(2)
_computing_cell_refinement 'APEX II, Bruker'
_computing_data_collection 'APEX II, Bruker'
_computing_data_reduction 'APEX II, Bruker'
_computing_molecular_graphics 'X-SEED, L.Barbour (1999); http://x-seed.net/'
_computing_structure_refinement 'SHELXL-97 (Sheldrick, 1997)'
_computing_structure_solution 'SHELXS-97 (Sheldrick, 1990)'
_diffrn_ambient_temperature 100(2)
_diffrn_measured_fraction_theta_full 0.999
_diffrn_measured_fraction_theta_max 0.999
_diffrn_measurement_device_type 'SMART platform CCD, Bruker'
_diffrn_measurement_method 'omega scans'
_diffrn_radiation_monochromator graphite
_diffrn_radiation_source 'fine-focus sealed tube'
_diffrn_radiation_type MoK\a
_diffrn_radiation_wavelength 0.71073
_diffrn_reflns_av_R_equivalents 0.0137
_diffrn_reflns_av_sigmaI/netI 0.0111
_diffrn_reflns_limit_h_max 10
_diffrn_reflns_limit_h_min -10
_diffrn_reflns_limit_k_max 18
_diffrn_reflns_limit_k_min -18
_diffrn_reflns_limit_l_max 13
_diffrn_reflns_limit_l_min -13
_diffrn_reflns_number 5541
_diffrn_reflns_theta_full 27.47
_diffrn_reflns_theta_max 27.47
_diffrn_reflns_theta_min 2.82
_exptl_absorpt_coefficient_mu 0.093
_exptl_absorpt_correction_T_max 0.7456
_exptl_absorpt_correction_T_min 0.7096
_exptl_absorpt_correction_type multi-scan
_exptl_absorpt_process_details 'SADABS, G.Sheldrick (1999)'
_exptl_crystal_colour orange
_exptl_crystal_density_diffrn 1.400
_exptl_crystal_density_method 'not measured'
_exptl_crystal_description prism
_exptl_crystal_F_000 544
_exptl_crystal_size_max 0.70
_exptl_crystal_size_mid 0.50
_exptl_crystal_size_min 0.40
_refine_diff_density_max 0.269
_refine_diff_density_min -0.262
_refine_diff_density_rms 0.048
_refine_ls_extinction_method none
_refine_ls_goodness_of_fit_ref 1.084
_refine_ls_hydrogen_treatment mixed
_refine_ls_matrix_type full
_refine_ls_number_parameters 112
_refine_ls_number_reflns 1434
_refine_ls_number_restraints 0
_refine_ls_restrained_S_all 1.084
_refine_ls_R_factor_all 0.0349
_refine_ls_R_factor_gt 0.0330
_refine_ls_shift/su_max 0.000
_refine_ls_shift/su_mean 0.000
_refine_ls_structure_factor_coef Fsqd
_refine_ls_weighting_details 'calc w=1/[\s^2^(Fo^2^)+(0.0483P)^2^+0.8178P] where P=(Fo^2^+2Fc^2^)/3'
_refine_ls_weighting_scheme calc
_refine_ls_wR_factor_gt 0.0890
_refine_ls_wR_factor_ref 0.0907
_reflns_number_gt 1330
_reflns_number_total 1434
_reflns_threshold_expression >2sigma(I)
_cod_data_source_file cg5b00168_si_005.cif
_cod_data_source_block c:\users\jhu2\desktop\newemc~1\2\work\ecy
_cod_depositor_comments
;
The following automatic conversions were performed:
'_atom_site_symetry_multiplicity' tag replaced with
'_atom_site_symmetry_multiplicity' tag as specified in the
replacement file
'/usr/data/users/saulius/crontab/automatic-downloads/current/ACS/lib/lists/replacement-tags.lst'.

Automatic conversion script
Id: cif_correct_tags 3376 2015-05-07 07:48:27Z andrius 
;
_cod_original_sg_symbol_H-M C2/c
_cod_database_code 4513056

loop_
_symmetry_equiv_pos_as_xyz
'x, y, z'
'-x, y, -z+1/2'
'x+1/2, y+1/2, z'
'-x+1/2, y+1/2, -z+1/2'
'-x, -y, -z'
'x, -y, z-1/2'
'-x+1/2, -y+1/2, -z'
'x+1/2, -y+1/2, z-1/2'

loop_
_atom_site_label
_atom_site_type_symbol
_atom_site_fract_x
_atom_site_fract_y
_atom_site_fract_z
_atom_site_U_iso_or_equiv
_atom_site_adp_type
_atom_site_occupancy
_atom_site_symmetry_multiplicity
_atom_site_calc_flag
_atom_site_refinement_flags
O1 O 0.0000 0.32679(7) 0.2500 0.0194(2) Uani 1 2 d S
C2 C 0.31459(11) 0.34705(6) 0.37141(9) 0.0138(2) Uani 1 1 d .
N3 N 0.10716(10) 0.46408(6) 0.32042(8) 0.0134(2) Uani 1 1 d .
C4 C 0.0000 0.41114(9) 0.2500 0.0128(3) Uani 1 2 d S
N5 N 0.59428(12) 0.16744(6) 0.39314(9) 0.0229(2) Uani 1 1 d .
C6 C 0.37288(12) 0.43694(7) 0.60122(9) 0.0171(2) Uani 1 1 d .
C7 C 0.52260(12) 0.23194(7) 0.42358(9) 0.0170(2) Uani 1 1 d .
C8 C 0.25658(12) 0.47113(7) 0.51742(9) 0.0147(2) Uani 1 1 d .
C9 C 0.43159(11) 0.31401(6) 0.45726(9) 0.0143(2) Uani 1 1 d .
C10 C 0.22570(11) 0.42604(6) 0.40278(8) 0.0124(2) Uani 1 1 d .
C11 C 0.46169(12) 0.35774(7) 0.57276(9) 0.0164(2) Uani 1 1 d .
H1 H 0.2955(16) 0.3156(8) 0.2919(12) 0.018(3) Uiso 1 1 d .
H2 H 0.1948(17) 0.5261(9) 0.5352(12) 0.021(3) Uiso 1 1 d .
H3 H 0.3913(17) 0.4689(10) 0.6808(14) 0.026(3) Uiso 1 1 d .
H4 H 0.5442(18) 0.3340(9) 0.6298(13) 0.024(3) Uiso 1 1 d .
H5 H 0.0852(17) 0.5229(11) 0.3295(13) 0.025(3) Uiso 1 1 d .

loop_
_atom_site_aniso_label
_atom_site_aniso_U_11
_atom_site_aniso_U_22
_atom_site_aniso_U_33
_atom_site_aniso_U_23
_atom_site_aniso_U_13
_atom_site_aniso_U_12
O1 0.0221(5) 0.0106(5) 0.0255(5) 0.000 -0.0094(4) 0.000
C2 0.0139(4) 0.0130(5) 0.0145(4) -0.0006(3) -0.0007(3) -0.0006(3)
N3 0.0140(4) 0.0099(4) 0.0163(4) -0.0010(3) -0.0039(3) 0.0012(3)
C4 0.0131(6) 0.0131(6) 0.0122(6) 0.000 0.0002(5) 0.000
N5 0.0240(5) 0.0168(4) 0.0279(5) -0.0015(3) -0.0049(4) 0.0050(3)
C6 0.0172(5) 0.0203(5) 0.0138(4) -0.0022(3) -0.0022(4) 0.0005(4)
C7 0.0164(4) 0.0156(5) 0.0188(5) 0.0020(3) -0.0040(4) -0.0007(4)
C8 0.0138(4) 0.0147(5) 0.0156(5) -0.0014(3) 0.0002(3) 0.0013(3)
C9 0.0135(4) 0.0118(4) 0.0177(4) 0.0018(3) 0.0005(3) -0.0001(3)
C10 0.0111(4) 0.0126(4) 0.0136(4) 0.0020(3) -0.0005(3) -0.0015(3)
C11 0.0152(4) 0.0181(5) 0.0161(5) 0.0030(3) -0.0029(3) 0.0006(4)

loop_
_atom_type_symbol
_atom_type_description
_atom_type_scat_dispersion_real
_atom_type_scat_dispersion_imag
_atom_type_scat_source
C C 0.0033 0.0016 'International Tables Vol C Tables 4.2.6.8 and 6.1.1.4'
H H 0.0000 0.0000 'International Tables Vol C Tables 4.2.6.8 and 6.1.1.4'
N N 0.0061 0.0033 'International Tables Vol C Tables 4.2.6.8 and 6.1.1.4'
O O 0.0106 0.0060 'International Tables Vol C Tables 4.2.6.8 and 6.1.1.4'

loop_
_geom_angle_atom_site_label_1
_geom_angle_atom_site_label_2
_geom_angle_atom_site_label_3
_geom_angle
_geom_angle_site_symmetry_3
C10 C2 C9 118.68(8) .
C10 C2 H1 120.5(8) .
C9 C2 H1 120.8(8) .
C4 N3 C10 123.40(8) .
C4 N3 H5 117.9(9) .
C10 N3 H5 116.8(9) .
O1 C4 N3 123.67(6) .
O1 C4 N3 123.67(6) 2
N3 C4 N3 112.65(11) 2
C11 C6 C8 120.79(9) .
C11 C6 H3 120.0(8) .
C8 C6 H3 119.2(8) .
N5 C7 C9 177.98(10) .
C6 C8 C10 120.62(9) .
C6 C8 H2 121.9(8) .
C10 C8 H2 117.5(8) .
C11 C9 C2 122.10(9) .
C11 C9 C7 119.83(8) .
C2 C9 C7 118.07(8) .
C2 C10 C8 119.66(8) .
C2 C10 N3 121.93(8) .
C8 C10 N3 118.39(8) .
C6 C11 C9 118.14(9) .
C6 C11 H4 121.4(8) .
C9 C11 H4 120.4(8) .

loop_
_geom_bond_atom_site_label_1
_geom_bond_atom_site_label_2
_geom_bond_distance
_geom_bond_site_symmetry_2
O1 C4 1.2174(16) .
C2 C10 1.3917(13) .
C2 C9 1.3991(13) .
C2 H1 0.967(13) .
N3 C4 1.3780(10) .
N3 C10 1.4108(11) .
N3 H5 0.873(15) .
C4 N3 1.3780(10) 2
N5 C7 1.1458(14) .
C6 C11 1.3867(14) .
C6 C8 1.3872(13) .
C6 H3 0.971(14) .
C7 C9 1.4431(13) .
C8 C10 1.3973(13) .
C8 H2 0.959(14) .
C9 C11 1.3951(14) .
C11 H4 0.965(14) .
